data_4022075
loop_
_publ_author_name
'Paul R. Carlier'
'Yiqun Zhang'
'Carla Slebodnick'
'Michael M.-C. Lo'
'Ian D. Williams'

_publ_section_title
;
 Effect of 2,6-Disubstituted Aryl Groups on Acyclic Conformation:
 Preference for an Antiperiplanar Orientation of the Geminal
 and Vicinal Hydrogens
;
_journal_name_full 'Journal of Organic Chemistry'
_journal_page_first 8835
_journal_page_last 8841
_journal_paper_doi 10.1021/jo061495z
_journal_volume 71
_journal_year 2006
_chemical_formula_moiety 'C19 H13 Cl2 N O'
_chemical_formula_sum 'C19 H13 Cl2 N O'
_chemical_formula_weight 342.20
_chemical_name_systematic
; 
 ? 
;
_space_group_IT_number 14
_symmetry_cell_setting monoclinic
_symmetry_space_group_name_Hall '-P 2ybc'
_symmetry_space_group_name_H-M 'P 1 21/c 1'
_atom_sites_solution_hydrogens geom
_atom_sites_solution_primary direct
_atom_sites_solution_secondary difmap
_audit_creation_method SHELXL-97
_cell_angle_alpha 90.00
_cell_angle_beta 90.25(3)
_cell_angle_gamma 90.00
_cell_formula_units_Z 4
_cell_length_a 14.244(4)
_cell_length_b 14.943(4)
_cell_length_c 7.233(3)
_cell_measurement_reflns_used 1574
_cell_measurement_temperature 100(2)
_cell_measurement_theta_max 20.06
_cell_measurement_theta_min 2.66
_cell_volume 1539.4(8)
_computing_cell_refinement 'CrysAlis (Oxford Diffraction)'
_computing_data_collection 'CrysAlis (Oxford Diffraction)'
_computing_data_reduction 'CrysAlis (Oxford Diffraction)'
_computing_molecular_graphics 'Bruker SHELXTL'
_computing_publication_material 'Bruker SHELXTL'
_computing_structure_refinement 'SHELXL-97 (Sheldrick, 1997)'
_computing_structure_solution 'SHELXS-97 (Sheldrick, 1990)'
_diffrn_ambient_temperature 100(2)
_diffrn_detector CCD
_diffrn_detector_type 'Oxford Diffraction Sapphire 3 CCD'
_diffrn_measured_fraction_theta_full 0.995
_diffrn_measured_fraction_theta_max 0.995
_diffrn_measurement_device '\k-geometry diffractometer'
_diffrn_measurement_device_type 'Oxford Diffraction Xcalibur'
_diffrn_measurement_method 'phi and omega scans'
_diffrn_radiation_monochromator graphite
_diffrn_radiation_probe x-ray
_diffrn_radiation_type MoK\a
_diffrn_radiation_wavelength 0.71073
_diffrn_reflns_av_R_equivalents 0.0670
_diffrn_reflns_av_sigmaI/netI 0.0721
_diffrn_reflns_limit_h_max 16
_diffrn_reflns_limit_h_min -16
_diffrn_reflns_limit_k_max 17
_diffrn_reflns_limit_k_min -14
_diffrn_reflns_limit_l_max 8
_diffrn_reflns_limit_l_min -7
_diffrn_reflns_number 6930
_diffrn_reflns_theta_full 25.05
_diffrn_reflns_theta_max 25.05
_diffrn_reflns_theta_min 4.17
_diffrn_source 'fine-focus sealed tube'
_diffrn_source_current 40
_diffrn_source_voltage 50
_diffrn_standards_decay_% <2%
_diffrn_standards_interval_count 50
_diffrn_standards_number 2
_exptl_absorpt_coefficient_mu 0.425
_exptl_absorpt_correction_type none
_exptl_crystal_colour colorless
_exptl_crystal_density_diffrn 1.477
_exptl_crystal_density_meas ?
_exptl_crystal_density_method .
_exptl_crystal_description needle
_exptl_crystal_F_000 704
_exptl_crystal_size_max 0.64
_exptl_crystal_size_mid 0.030
_exptl_crystal_size_min 0.023
_refine_diff_density_max 0.327
_refine_diff_density_min -0.304
_refine_diff_density_rms 0.078
_refine_ls_extinction_method none
_refine_ls_goodness_of_fit_ref 1.267
_refine_ls_hydrogen_treatment constr
_refine_ls_matrix_type full
_refine_ls_number_parameters 209
_refine_ls_number_reflns 2715
_refine_ls_number_restraints 0
_refine_ls_restrained_S_all 1.267
_refine_ls_R_factor_all 0.0988
_refine_ls_R_factor_gt 0.0763
_refine_ls_shift/su_max 0.000
_refine_ls_shift/su_mean 0.000
_refine_ls_structure_factor_coef Fsqd
_refine_ls_weighting_details 'calc w=1/[\s^2^(Fo^2^)+(0.0471P)^2^+3.1951P] where P=(Fo^2^+2Fc^2^)/3'
_refine_ls_weighting_scheme calc
_refine_ls_wR_factor_gt 0.1653
_refine_ls_wR_factor_ref 0.1770
_reflns_number_gt 2280
_reflns_number_total 2715
_reflns_threshold_expression >2sigma(I)
_cod_data_source_file jo061495zsi20060718_110237.cif
_cod_depositor_comments
;
The following automatic conversions were performed:
'_symmetry_cell_setting' value 'Monoclinic' changed to 'monoclinic'
according to '/home/saulius/struct/CIF-dictionaries/cif_core.dic'
dictionary named 'cif_core.dic' version 2.4.1 from 2010-06-29.

Automatic conversion script
Id: cif_fix_enum 1527 2010-12-29 10:47:43Z saulius 
;
_cod_original_sg_symbol_H-M 'P 21/c'
_cod_database_code 4022075

loop_
_symmetry_equiv_pos_as_xyz
'x, y, z'
'-x, y+1/2, -z+1/2'
'-x, -y, -z'
'x, -y-1/2, z-1/2'

loop_
_atom_site_label
_atom_site_type_symbol
_atom_site_fract_x
_atom_site_fract_y
_atom_site_fract_z
_atom_site_U_iso_or_equiv
_atom_site_adp_type
_atom_site_occupancy
_atom_site_symmetry_multiplicity
_atom_site_calc_flag
_atom_site_refinement_flags
Cl1 Cl 0.36134(9) 0.41101(8) 0.24525(17) 0.0259(4) Uani 1 1 d .
Cl2 Cl 0.39281(9) 0.77118(8) 0.12873(16) 0.0233(3) Uani 1 1 d .
O1 O 0.2550(2) 0.6415(2) -0.0238(4) 0.0231(8) Uani 1 1 d .
H1 H 0.2582 0.6069 -0.1150 0.035 Uiso 1 1 calc R
N1 N 0.2445(3) 0.5565(3) 0.6121(6) 0.0242(10) Uani 1 1 d .
C1 C 0.4390(3) 0.6660(3) 0.1742(6) 0.0197(11) Uani 1 1 d .
C2 C 0.5349(3) 0.6620(3) 0.2105(6) 0.0233(12) Uani 1 1 d .
H2 H 0.5720 0.7148 0.2060 0.028 Uiso 1 1 calc R
C3 C 0.5757(4) 0.5812(3) 0.2529(7) 0.0239(12) Uani 1 1 d .
H3 H 0.6414 0.5780 0.2754 0.029 Uiso 1 1 calc R
C4 C 0.5216(3) 0.5043(3) 0.2630(7) 0.0218(11) Uani 1 1 d .
H4 H 0.5496 0.4486 0.2939 0.026 Uiso 1 1 calc R
C5 C 0.4257(3) 0.5096(3) 0.2275(6) 0.0206(11) Uani 1 1 d .
C6 C 0.3814(3) 0.5903(3) 0.1812(6) 0.0171(10) Uani 1 1 d .
C7 C 0.2759(3) 0.5933(3) 0.1408(6) 0.0187(11) Uani 1 1 d .
H7 H 0.2524 0.5306 0.1268 0.022 Uiso 1 1 calc R
C8 C 0.2195(3) 0.6401(3) 0.2971(6) 0.0199(11) Uani 1 1 d .
H8 H 0.2436 0.7026 0.3112 0.024 Uiso 1 1 calc R
C9 C 0.2348(3) 0.5920(3) 0.4740(7) 0.0191(11) Uani 1 1 d .
C10 C 0.1158(3) 0.6445(3) 0.2512(6) 0.0176(10) Uani 1 1 d .
C11 C 0.0742(3) 0.7244(3) 0.2144(6) 0.0188(11) Uani 1 1 d .
H11 H 0.1100 0.7778 0.2252 0.023 Uiso 1 1 calc R
C12 C -0.0215(3) 0.7300(3) 0.1602(6) 0.0197(11) Uani 1 1 d .
C13 C -0.0655(4) 0.8126(4) 0.1196(6) 0.0244(12) Uani 1 1 d .
H13 H -0.0310 0.8668 0.1299 0.029 Uiso 1 1 calc R
C14 C -0.1574(4) 0.8146(4) 0.0658(7) 0.0313(13) Uani 1 1 d .
H14 H -0.1866 0.8703 0.0394 0.038 Uiso 1 1 calc R
C15 C -0.2088(4) 0.7357(4) 0.0490(7) 0.0314(13) Uani 1 1 d .
H15 H -0.2725 0.7383 0.0099 0.038 Uiso 1 1 calc R
C16 C -0.1691(4) 0.6551(4) 0.0879(7) 0.0274(12) Uani 1 1 d .
H16 H -0.2055 0.6021 0.0773 0.033 Uiso 1 1 calc R
C17 C -0.0739(3) 0.6495(3) 0.1441(6) 0.0214(11) Uani 1 1 d .
C18 C -0.0301(4) 0.5676(3) 0.1866(7) 0.0263(12) Uani 1 1 d .
H18 H -0.0653 0.5137 0.1792 0.032 Uiso 1 1 calc R
C19 C 0.0624(4) 0.5643(3) 0.2385(7) 0.0225(11) Uani 1 1 d .
H19 H 0.0909 0.5084 0.2661 0.027 Uiso 1 1 calc R

loop_
_atom_site_aniso_label
_atom_site_aniso_U_11
_atom_site_aniso_U_22
_atom_site_aniso_U_33
_atom_site_aniso_U_23
_atom_site_aniso_U_13
_atom_site_aniso_U_12
Cl1 0.0295(7) 0.0167(6) 0.0315(7) 0.0020(5) 0.0035(5) -0.0008(5)
Cl2 0.0297(7) 0.0170(6) 0.0231(6) 0.0016(5) 0.0011(5) -0.0002(5)
O1 0.029(2) 0.0257(19) 0.0140(17) 0.0001(14) -0.0003(15) 0.0054(16)
N1 0.029(3) 0.021(2) 0.022(2) -0.0036(19) 0.0024(19) -0.001(2)
C1 0.025(3) 0.018(3) 0.016(2) -0.002(2) 0.002(2) 0.000(2)
C2 0.021(3) 0.025(3) 0.024(3) 0.000(2) 0.008(2) -0.004(2)
C3 0.017(3) 0.032(3) 0.023(3) 0.001(2) 0.002(2) -0.005(2)
C4 0.020(3) 0.021(3) 0.025(3) 0.001(2) 0.001(2) 0.004(2)
C5 0.022(3) 0.024(3) 0.016(2) -0.002(2) 0.007(2) -0.003(2)
C6 0.020(3) 0.019(2) 0.012(2) -0.0019(19) 0.0004(19) 0.006(2)
C7 0.021(3) 0.020(3) 0.015(2) 0.003(2) 0.001(2) 0.001(2)
C8 0.025(3) 0.017(2) 0.018(2) -0.001(2) 0.004(2) 0.000(2)
C9 0.020(3) 0.018(2) 0.019(3) -0.005(2) 0.005(2) -0.002(2)
C10 0.017(2) 0.024(3) 0.012(2) -0.002(2) 0.0023(19) 0.000(2)
C11 0.019(3) 0.024(3) 0.013(2) 0.000(2) 0.0058(19) -0.001(2)
C12 0.021(3) 0.024(3) 0.015(2) 0.001(2) 0.004(2) 0.002(2)
C13 0.024(3) 0.030(3) 0.019(3) 0.000(2) 0.005(2) 0.001(2)
C14 0.026(3) 0.044(3) 0.024(3) -0.003(3) 0.006(2) 0.010(3)
C15 0.017(3) 0.057(4) 0.020(3) -0.006(3) 0.006(2) 0.006(3)
C16 0.018(3) 0.041(3) 0.023(3) -0.009(2) 0.002(2) -0.002(3)
C17 0.020(3) 0.031(3) 0.014(2) -0.006(2) 0.002(2) -0.001(2)
C18 0.026(3) 0.025(3) 0.028(3) -0.006(2) 0.002(2) -0.005(2)
C19 0.024(3) 0.019(3) 0.025(3) -0.002(2) 0.003(2) 0.001(2)

loop_
_atom_type_symbol
_atom_type_description
_atom_type_scat_dispersion_real
_atom_type_scat_dispersion_imag
_atom_type_scat_source
C C 0.0033 0.0016 'International Tables Vol C Tables 4.2.6.8 and 6.1.1.4'
H H 0.0000 0.0000 'International Tables Vol C Tables 4.2.6.8 and 6.1.1.4'
N N 0.0061 0.0033 'International Tables Vol C Tables 4.2.6.8 and 6.1.1.4'
O O 0.0106 0.0060 'International Tables Vol C Tables 4.2.6.8 and 6.1.1.4'
Cl Cl 0.1484 0.1585 'International Tables Vol C Tables 4.2.6.8 and 6.1.1.4'

loop_
_geom_angle_atom_site_label_1
_geom_angle_atom_site_label_2
_geom_angle_atom_site_label_3
_geom_angle
C2 C1 C6 122.3(4)
C2 C1 Cl2 116.5(4)
C6 C1 Cl2 121.2(4)
C3 C2 C1 119.6(5)
C2 C3 C4 120.3(5)
C3 C4 C5 119.3(5)
C4 C5 C6 122.3(5)
C4 C5 Cl1 117.1(4)
C6 C5 Cl1 120.6(4)
C1 C6 C5 116.2(4)
C1 C6 C7 123.0(4)
C5 C6 C7 120.8(4)
O1 C7 C6 112.1(4)
O1 C7 C8 105.9(4)
C6 C7 C8 112.6(4)
C9 C8 C10 110.5(4)
C9 C8 C7 109.5(4)
C10 C8 C7 111.5(4)
N1 C9 C8 178.0(5)
C11 C10 C19 119.7(4)
C11 C10 C8 120.3(4)
C19 C10 C8 119.9(4)
C10 C11 C12 121.5(5)
C13 C12 C17 119.4(4)
C13 C12 C11 122.1(5)
C17 C12 C11 118.4(4)
C14 C13 C12 120.0(5)
C13 C14 C15 120.7(5)
C16 C15 C14 120.9(5)
C15 C16 C17 120.6(5)
C18 C17 C16 122.5(5)
C18 C17 C12 119.1(4)
C16 C17 C12 118.3(5)
C19 C18 C17 121.1(5)
C18 C19 C10 120.1(5)

loop_
_geom_bond_atom_site_label_1
_geom_bond_atom_site_label_2
_geom_bond_distance
Cl1 C5 1.741(5)
Cl2 C1 1.735(5)
O1 C7 1.422(5)
N1 C9 1.138(6)
C1 C2 1.391(7)
C1 C6 1.398(7)
C2 C3 1.375(7)
C3 C4 1.386(7)
C4 C5 1.390(7)
C5 C6 1.401(7)
C6 C7 1.530(6)
C7 C8 1.556(6)
C8 C9 1.483(7)
C8 C10 1.514(7)
C10 C11 1.359(7)
C10 C19 1.421(7)
C11 C12 1.420(7)
C12 C13 1.415(7)
C12 C17 1.420(7)
C13 C14 1.364(7)
C14 C15 1.392(8)
C15 C16 1.360(8)
C16 C17 1.416(7)
C17 C18 1.406(7)
C18 C19 1.370(7)

loop_
_geom_hbond_atom_site_label_D
_geom_hbond_atom_site_label_H
_geom_hbond_atom_site_label_A
_geom_hbond_distance_DH
_geom_hbond_distance_HA
_geom_hbond_distance_DA
_geom_hbond_angle_DHA
_geom_hbond_site_symmetry_A
O1 H1 N1 0.84 2.12 2.927(5) 160.8 1_554

loop_
_geom_torsion_atom_site_label_1
_geom_torsion_atom_site_label_2
_geom_torsion_atom_site_label_3
_geom_torsion_atom_site_label_4
_geom_torsion
C6 C1 C2 C3 0.7(7)
Cl2 C1 C2 C3 178.1(4)
C1 C2 C3 C4 -1.2(7)
C2 C3 C4 C5 0.8(7)
C3 C4 C5 C6 0.1(7)
C3 C4 C5 Cl1 -179.2(4)
C2 C1 C6 C5 0.1(7)
Cl2 C1 C6 C5 -177.1(3)
C2 C1 C6 C7 -179.7(4)
Cl2 C1 C6 C7 3.0(6)
C4 C5 C6 C1 -0.6(7)
Cl1 C5 C6 C1 178.7(3)
C4 C5 C6 C7 179.3(4)
Cl1 C5 C6 C7 -1.4(6)
C1 C6 C7 O1 47.5(6)
C5 C6 C7 O1 -132.3(4)
C1 C6 C7 C8 -71.8(5)
C5 C6 C7 C8 108.4(5)
O1 C7 C8 C9 178.2(4)
C6 C7 C8 C9 -59.0(5)
O1 C7 C8 C10 55.5(5)
C6 C7 C8 C10 178.4(4)
C9 C8 C10 C11 126.4(5)
C7 C8 C10 C11 -111.5(5)
C9 C8 C10 C19 -56.3(6)
C7 C8 C10 C19 65.8(5)
C19 C10 C11 C12 -1.1(7)
C8 C10 C11 C12 176.2(4)
C10 C11 C12 C13 -179.4(4)
C10 C11 C12 C17 -0.2(7)
C17 C12 C13 C14 0.0(7)
C11 C12 C13 C14 179.2(4)
C12 C13 C14 C15 -0.3(7)
C13 C14 C15 C16 0.8(8)
C14 C15 C16 C17 -0.9(7)
C15 C16 C17 C18 179.7(5)
C15 C16 C17 C12 0.5(7)
C13 C12 C17 C18 -179.3(4)
C11 C12 C17 C18 1.6(6)
C13 C12 C17 C16 -0.1(7)
C11 C12 C17 C16 -179.3(4)
C16 C17 C18 C19 179.2(5)
C12 C17 C18 C19 -1.6(7)
C17 C18 C19 C10 0.3(7)
C11 C10 C19 C18 1.0(7)
C8 C10 C19 C18 -176.3(4)
